data_7153587
loop_
_publ_author_name
'George, Jimil'
'Sridhar, B.'
'Reddy, B. V. Subba'

_publ_section_title
;
 First example of quinine-squaramide catalyzed enantioselective addition
 of diphenyl phosphite to ketimines derived from isatins.
;
_journal_issue 10
_journal_name_full 'Organic &amp; biomolecular chemistry'
_journal_page_first 1595
_journal_page_last 1602
_journal_paper_doi 10.1039/c3ob42026d
_journal_volume 12
_journal_year 2014
_chemical_absolute_configuration rmad
_chemical_formula_moiety 'C25 H25 N2 O6 P'
_chemical_formula_sum 'C25 H25 N2 O6 P'
_chemical_formula_weight 480.44
_chemical_name_systematic
; 
 ? 
;
_space_group_IT_number 19
_symmetry_cell_setting orthorhombic
_symmetry_space_group_name_Hall 'P 2ac 2ab'
_symmetry_space_group_name_H-M 'P 21 21 21'
_atom_sites_solution_hydrogens geom
_atom_sites_solution_primary direct
_atom_sites_solution_secondary difmap
_audit_creation_method SHELXL-97
_cell_angle_alpha 90.00
_cell_angle_beta 90.00
_cell_angle_gamma 90.00
_cell_formula_units_Z 4
_cell_length_a 8.901(2)
_cell_length_b 12.206(3)
_cell_length_c 22.343(6)
_cell_measurement_reflns_used 8349
_cell_measurement_temperature 294(2)
_cell_measurement_theta_max 24.49
_cell_measurement_theta_min 2.46
_cell_volume 2427.5(10)
_computing_cell_refinement 'SAINT (Bruker, 2001)'
_computing_data_collection 'SMART (Bruker, 2001)'
_computing_data_reduction SAINT
_computing_molecular_graphics 'SHELXTL/PC (Sheldrick, 1990)'
_computing_publication_material SHELXL97
_computing_structure_refinement 'SHELXL-97 (Sheldrick, 2008)'
_computing_structure_solution 'SHELXS-97 (Sheldrick, 2008)'
_diffrn_ambient_temperature 294(2)
_diffrn_measured_fraction_theta_full 0.999
_diffrn_measured_fraction_theta_max 0.999
_diffrn_measurement_device 'Bruker SMART APEX CCD area-detector'
_diffrn_measurement_device_type 'CCD Area Detector'
_diffrn_measurement_method '\w scan'
_diffrn_radiation_monochromator graphite
_diffrn_radiation_source 'fine-focus sealed tube'
_diffrn_radiation_type MoK\a
_diffrn_radiation_wavelength 0.71073
_diffrn_reflns_av_R_equivalents 0.0865
_diffrn_reflns_av_sigmaI/netI 0.0863
_diffrn_reflns_limit_h_max 10
_diffrn_reflns_limit_h_min -10
_diffrn_reflns_limit_k_max 14
_diffrn_reflns_limit_k_min -14
_diffrn_reflns_limit_l_max 26
_diffrn_reflns_limit_l_min -26
_diffrn_reflns_number 21588
_diffrn_reflns_theta_full 25.00
_diffrn_reflns_theta_max 25.00
_diffrn_reflns_theta_min 1.82
_diffrn_standards_number 0
_exptl_absorpt_coefficient_mu 0.156
_exptl_absorpt_correction_type none
_exptl_crystal_colour colorless
_exptl_crystal_density_diffrn 1.315
_exptl_crystal_density_method 'not measured'
_exptl_crystal_description needle
_exptl_crystal_F_000 1008
_exptl_crystal_size_max 0.18
_exptl_crystal_size_mid 0.08
_exptl_crystal_size_min 0.05
_refine_diff_density_max 0.982
_refine_diff_density_min -0.259
_refine_diff_density_rms 0.070
_refine_ls_abs_structure_details 'Flack H D (1983), Acta Cryst. A39, 876-881'
_refine_ls_abs_structure_Flack 0.01(17)
_refine_ls_extinction_method none
_refine_ls_goodness_of_fit_ref 1.048
_refine_ls_hydrogen_treatment mixed
_refine_ls_matrix_type full
_refine_ls_number_parameters 318
_refine_ls_number_reflns 4267
_refine_ls_number_restraints 0
_refine_ls_restrained_S_all 1.048
_refine_ls_R_factor_all 0.0755
_refine_ls_R_factor_gt 0.0685
_refine_ls_shift/su_max 0.001
_refine_ls_shift/su_mean 0.000
_refine_ls_structure_factor_coef Fsqd
_refine_ls_weighting_details 'calc w=1/[\s^2^(Fo^2^)+(0.0777P)^2^+1.6064P] where P=(Fo^2^+2Fc^2^)/3'
_refine_ls_weighting_scheme calc
_refine_ls_wR_factor_gt 0.1684
_refine_ls_wR_factor_ref 0.1747
_reflns_number_gt 3790
_reflns_number_total 4267
_reflns_threshold_expression I>2\s(I)
_cod_data_source_file c3ob42026d.txt
_cod_data_source_block at30m
_cod_original_cell_volume 2427.3(11)
_cod_database_code 7153587

loop_
_symmetry_equiv_pos_as_xyz
'x, y, z'
'-x+1/2, -y, z+1/2'
'-x, y+1/2, -z+1/2'
'x+1/2, -y+1/2, -z'

loop_
_atom_site_label
_atom_site_type_symbol
_atom_site_fract_x
_atom_site_fract_y
_atom_site_fract_z
_atom_site_U_iso_or_equiv
_atom_site_adp_type
_atom_site_occupancy
_atom_site_symmetry_multiplicity
_atom_site_calc_flag
_atom_site_refinement_flags
C1 C 0.5570(5) 0.3521(4) 0.83426(17) 0.0477(9) Uani 1 1 d .
C2 C 0.4551(6) 0.2688(5) 0.8279(2) 0.0674(13) Uani 1 1 d .
H2 H 0.4208 0.2299 0.8610 0.081 Uiso 1 1 calc R
C3 C 0.4048(8) 0.2441(6) 0.7713(3) 0.0881(19) Uani 1 1 d .
H3 H 0.3358 0.1877 0.7663 0.106 Uiso 1 1 calc R
C4 C 0.5531(7) 0.3849(5) 0.7300(2) 0.0776(16) Uani 1 1 d .
H4 H 0.5850 0.4251 0.6970 0.093 Uiso 1 1 calc R
C5 C 0.6060(6) 0.4105(4) 0.7860(2) 0.0644(13) Uani 1 1 d .
H5 H 0.6747 0.4672 0.7910 0.077 Uiso 1 1 calc R
C6 C 0.9697(5) 0.5375(4) 0.87881(17) 0.0539(11) Uani 1 1 d .
C7 C 1.1132(5) 0.4939(6) 0.8769(2) 0.0816(19) Uani 1 1 d .
H7 H 1.1292 0.4193 0.8822 0.098 Uiso 1 1 calc R
C8 C 1.2331(8) 0.5652(12) 0.8668(3) 0.128(4) Uani 1 1 d .
H8 H 1.3303 0.5378 0.8636 0.153 Uiso 1 1 calc R
C9 C 1.2077(15) 0.6753(13) 0.8617(4) 0.147(5) Uani 1 1 d .
H9 H 1.2880 0.7229 0.8560 0.177 Uiso 1 1 calc R
C10 C 1.0681(14) 0.7147(7) 0.8648(3) 0.121(3) Uani 1 1 d .
H10 H 1.0527 0.7898 0.8614 0.145 Uiso 1 1 calc R
C11 C 0.9439(8) 0.6456(5) 0.8733(2) 0.0803(17) Uani 1 1 d .
H11 H 0.8469 0.6736 0.8749 0.096 Uiso 1 1 calc R
C12 C 0.7343(4) 0.4382(3) 0.99560(17) 0.0409(8) Uani 1 1 d .
C13 C 0.8206(4) 0.3266(3) 0.99918(17) 0.0426(8) Uani 1 1 d .
C14 C 0.9860(4) 0.4636(3) 1.02158(16) 0.0435(9) Uani 1 1 d .
C15 C 1.1184(5) 0.5170(4) 1.03666(19) 0.0562(11) Uani 1 1 d .
H15 H 1.2093 0.4798 1.0400 0.067 Uiso 1 1 calc R
C16 C 1.1075(7) 0.6291(4) 1.0465(2) 0.0656(14) Uani 1 1 d .
H16 H 1.1939 0.6678 1.0565 0.079 Uiso 1 1 calc R
C17 C 0.9750(7) 0.6847(4) 1.0420(2) 0.0673(14) Uani 1 1 d .
H17 H 0.9723 0.7597 1.0492 0.081 Uiso 1 1 calc R
C18 C 0.8447(6) 0.6298(4) 1.02654(18) 0.0536(11) Uani 1 1 d .
H18 H 0.7540 0.6672 1.0232 0.064 Uiso 1 1 calc R
C19 C 0.8516(4) 0.5188(3) 1.01626(16) 0.0422(8) Uani 1 1 d .
C20 C 0.4534(7) 0.3003(6) 0.7224(2) 0.0823(17) Uani 1 1 d .
H20 H 0.4196 0.2816 0.6844 0.099 Uiso 1 1 calc R
C21 C 0.5947(4) 0.4193(4) 1.08705(19) 0.0484(9) Uani 1 1 d .
C22 C 0.4280(5) 0.4116(4) 1.17403(19) 0.0591(12) Uani 1 1 d .
C23 C 0.2645(7) 0.4374(9) 1.1803(3) 0.122(3) Uani 1 1 d .
H23A H 0.2493 0.5148 1.1756 0.183 Uiso 1 1 calc R
H23B H 0.2304 0.4153 1.2193 0.183 Uiso 1 1 calc R
H23C H 0.2087 0.3987 1.1502 0.183 Uiso 1 1 calc R
C24 C 0.4521(9) 0.2905(5) 1.1856(3) 0.0921(19) Uani 1 1 d .
H24A H 0.4027 0.2486 1.1551 0.138 Uiso 1 1 calc R
H24B H 0.4111 0.2716 1.2240 0.138 Uiso 1 1 calc R
H24C H 0.5577 0.2746 1.1852 0.138 Uiso 1 1 calc R
C25 C 0.5246(10) 0.4809(6) 1.2143(2) 0.098(2) Uani 1 1 d .
H25A H 0.6282 0.4611 1.2090 0.147 Uiso 1 1 calc R
H25B H 0.4961 0.4690 1.2553 0.147 Uiso 1 1 calc R
H25C H 0.5113 0.5568 1.2044 0.147 Uiso 1 1 calc R
H1N H 1.027(6) 0.306(4) 1.0102(18) 0.046(12) Uiso 1 1 d .
H2N H 0.513(6) 0.455(4) 1.015(2) 0.059(14) Uiso 1 1 d .
N1 N 0.9656(4) 0.3516(3) 1.01019(16) 0.0455(8) Uani 1 1 d .
N2 N 0.5928(4) 0.4355(3) 1.02795(15) 0.0495(9) Uani 1 1 d .
O1 O 0.6196(3) 0.5766(3) 0.90956(14) 0.0596(8) Uani 1 1 d .
O2 O 0.6108(4) 0.3687(3) 0.89320(12) 0.0555(8) Uani 1 1 d .
O3 O 0.8536(3) 0.4600(2) 0.88514(12) 0.0456(7) Uani 1 1 d .
O4 O 0.7660(3) 0.2358(2) 0.99284(17) 0.0589(8) Uani 1 1 d .
O5 O 0.7056(4) 0.3917(4) 1.11423(15) 0.0761(11) Uani 1 1 d .
O6 O 0.4584(3) 0.4359(3) 1.11079(13) 0.0599(8) Uani 1 1 d .
P1 P 0.69636(11) 0.47268(8) 0.91666(4) 0.0410(3) Uani 1 1 d .

loop_
_atom_site_aniso_label
_atom_site_aniso_U_11
_atom_site_aniso_U_22
_atom_site_aniso_U_33
_atom_site_aniso_U_23
_atom_site_aniso_U_13
_atom_site_aniso_U_12
C1 0.035(2) 0.057(2) 0.052(2) -0.0046(18) -0.0056(17) 0.0035(19)
C2 0.060(3) 0.078(3) 0.063(3) 0.000(2) -0.005(2) -0.020(3)
C3 0.081(4) 0.101(5) 0.082(4) -0.012(3) -0.015(3) -0.036(4)
C4 0.079(4) 0.103(4) 0.051(3) 0.006(3) -0.003(3) -0.004(3)
C5 0.058(3) 0.072(3) 0.063(3) 0.005(2) -0.005(2) -0.011(3)
C6 0.047(2) 0.071(3) 0.043(2) -0.0030(19) 0.0005(16) -0.021(2)
C7 0.035(3) 0.137(6) 0.072(3) -0.003(3) 0.005(2) -0.007(3)
C8 0.051(4) 0.243(13) 0.090(5) -0.016(6) 0.006(3) -0.050(6)
C9 0.128(9) 0.230(13) 0.083(5) -0.017(6) 0.015(5) -0.122(10)
C10 0.164(10) 0.101(6) 0.098(5) 0.002(4) 0.009(5) -0.073(6)
C11 0.094(5) 0.066(3) 0.081(3) -0.002(3) 0.008(3) -0.028(3)
C12 0.0285(19) 0.044(2) 0.050(2) -0.0024(16) 0.0015(15) 0.0022(15)
C13 0.0285(19) 0.045(2) 0.054(2) -0.0025(16) 0.0020(16) -0.0027(17)
C14 0.036(2) 0.048(2) 0.0466(19) 0.0006(16) -0.0005(15) -0.0039(18)
C15 0.035(2) 0.069(3) 0.064(2) -0.001(2) -0.0046(18) -0.009(2)
C16 0.062(3) 0.068(4) 0.067(3) -0.008(2) -0.005(2) -0.024(3)
C17 0.093(4) 0.045(3) 0.064(3) -0.008(2) 0.000(3) -0.012(3)
C18 0.059(3) 0.046(2) 0.055(2) -0.0072(17) 0.0008(19) 0.002(2)
C19 0.039(2) 0.043(2) 0.0447(18) -0.0032(15) -0.0006(15) -0.0013(17)
C20 0.070(4) 0.115(5) 0.062(3) -0.019(3) -0.015(3) 0.002(4)
C21 0.0279(19) 0.058(2) 0.060(2) -0.0022(19) 0.0001(17) 0.0032(18)
C22 0.049(3) 0.076(3) 0.051(2) -0.004(2) 0.0068(19) 0.002(2)
C23 0.062(4) 0.224(9) 0.080(4) 0.023(5) 0.031(3) 0.033(5)
C24 0.093(5) 0.073(4) 0.110(5) 0.003(3) 0.017(4) -0.024(4)
C25 0.137(6) 0.096(4) 0.060(3) -0.013(3) 0.005(3) -0.029(5)
N1 0.0256(17) 0.0400(18) 0.071(2) -0.0004(15) 0.0015(15) 0.0057(15)
N2 0.0204(16) 0.074(3) 0.054(2) -0.0009(16) 0.0029(13) 0.0039(17)
O1 0.0445(17) 0.0631(19) 0.0711(19) -0.0030(15) -0.0063(14) 0.0192(16)
O2 0.0549(19) 0.0606(19) 0.0509(15) 0.0001(12) -0.0052(13) -0.0173(15)
O3 0.0306(14) 0.0414(15) 0.0648(16) -0.0066(12) 0.0067(11) 0.0008(11)
O4 0.0366(17) 0.0426(16) 0.098(2) -0.0021(15) -0.0007(15) -0.0093(13)
O5 0.0399(18) 0.124(3) 0.0646(19) 0.0179(19) -0.0003(15) 0.016(2)
O6 0.0349(16) 0.092(2) 0.0529(16) 0.0001(15) 0.0040(12) 0.0112(16)
P1 0.0279(5) 0.0449(5) 0.0500(5) -0.0035(4) 0.0004(4) 0.0025(4)

loop_
_atom_type_symbol
_atom_type_description
_atom_type_scat_dispersion_real
_atom_type_scat_dispersion_imag
_atom_type_scat_source
C C 0.0033 0.0016 'International Tables Vol C Tables 4.2.6.8 and 6.1.1.4'
H H 0.0000 0.0000 'International Tables Vol C Tables 4.2.6.8 and 6.1.1.4'
N N 0.0061 0.0033 'International Tables Vol C Tables 4.2.6.8 and 6.1.1.4'
O O 0.0106 0.0060 'International Tables Vol C Tables 4.2.6.8 and 6.1.1.4'
P P 0.1023 0.0942 'International Tables Vol C Tables 4.2.6.8 and 6.1.1.4'

loop_
_geom_angle_atom_site_label_1
_geom_angle_atom_site_label_2
_geom_angle_atom_site_label_3
_geom_angle
C5 C1 C2 121.1(4)
C5 C1 O2 123.5(4)
C2 C1 O2 115.3(4)
C1 C2 C3 118.3(5)
C1 C2 H2 120.9
C3 C2 H2 120.9
C20 C3 C2 121.6(6)
C20 C3 H3 119.2
C2 C3 H3 119.2
C5 C4 C20 120.4(5)
C5 C4 H4 119.8
C20 C4 H4 119.8
C1 C5 C4 119.5(5)
C1 C5 H5 120.3
C4 C5 H5 120.3
C11 C6 C7 122.1(6)
C11 C6 O3 122.9(5)
C7 C6 O3 114.9(5)
C6 C7 C8 118.1(8)
C6 C7 H7 121.0
C8 C7 H7 121.0
C9 C8 C7 120.0(9)
C9 C8 H8 120.0
C7 C8 H8 120.0
C10 C9 C8 120.2(9)
C10 C9 H9 119.9
C8 C9 H9 119.9
C9 C10 C11 121.6(9)
C9 C10 H10 119.2
C11 C10 H10 119.2
C6 C11 C10 117.9(8)
C6 C11 H11 121.0
C10 C11 H11 121.0
N2 C12 C19 117.6(3)
N2 C12 C13 112.3(3)
C19 C12 C13 102.3(3)
N2 C12 P1 108.8(3)
C19 C12 P1 105.7(3)
C13 C12 P1 109.7(2)
O4 C13 N1 127.5(4)
O4 C13 C12 126.1(3)
N1 C13 C12 106.4(3)
C19 C14 C15 121.9(4)
C19 C14 N1 110.4(4)
C15 C14 N1 127.7(4)
C14 C15 C16 116.2(5)
C14 C15 H15 121.9
C16 C15 H15 121.9
C17 C16 C15 122.6(5)
C17 C16 H16 118.7
C15 C16 H16 118.7
C16 C17 C18 120.1(4)
C16 C17 H17 119.9
C18 C17 H17 119.9
C19 C18 C17 118.8(5)
C19 C18 H18 120.6
C17 C18 H18 120.6
C18 C19 C14 120.4(4)
C18 C19 C12 131.5(4)
C14 C19 C12 108.0(3)
C3 C20 C4 119.1(5)
C3 C20 H20 120.4
C4 C20 H20 120.4
O5 C21 N2 123.3(4)
O5 C21 O6 125.7(4)
N2 C21 O6 110.9(3)
O6 C22 C23 103.1(4)
O6 C22 C25 110.9(4)
C23 C22 C25 112.4(6)
O6 C22 C24 109.6(4)
C23 C22 C24 109.0(6)
C25 C22 C24 111.4(5)
C22 C23 H23A 109.5
C22 C23 H23B 109.5
H23A C23 H23B 109.5
C22 C23 H23C 109.5
H23A C23 H23C 109.5
H23B C23 H23C 109.5
C22 C24 H24A 109.5
C22 C24 H24B 109.5
H24A C24 H24B 109.5
C22 C24 H24C 109.5
H24A C24 H24C 109.5
H24B C24 H24C 109.5
C22 C25 H25A 109.5
C22 C25 H25B 109.5
H25A C25 H25B 109.5
C22 C25 H25C 109.5
H25A C25 H25C 109.5
H25B C25 H25C 109.5
C13 N1 C14 112.2(4)
C13 N1 H1N 120(3)
C14 N1 H1N 127(3)
C21 N2 C12 119.0(3)
C21 N2 H2N 114(3)
C12 N2 H2N 126(3)
C1 O2 P1 126.2(3)
C6 O3 P1 129.1(3)
C21 O6 C22 121.1(3)
O1 P1 O2 116.25(19)
O1 P1 O3 117.12(19)
O2 P1 O3 101.68(16)
O1 P1 C12 112.99(18)
O2 P1 C12 102.92(17)
O3 P1 C12 104.04(16)

loop_
_geom_bond_atom_site_label_1
_geom_bond_atom_site_label_2
_geom_bond_distance
C1 C5 1.365(6)
C1 C2 1.370(6)
C1 O2 1.416(5)
C2 C3 1.375(7)
C2 H2 0.9300
C3 C20 1.359(9)
C3 H3 0.9300
C4 C5 1.372(7)
C4 C20 1.372(8)
C4 H4 0.9300
C5 H5 0.9300
C6 C11 1.344(8)
C6 C7 1.385(8)
C6 O3 1.408(5)
C7 C8 1.395(11)
C7 H7 0.9300
C8 C9 1.368(16)
C8 H8 0.9300
C9 C10 1.334(17)
C9 H9 0.9300
C10 C11 1.403(10)
C10 H10 0.9300
C11 H11 0.9300
C12 N2 1.453(5)
C12 C19 1.507(5)
C12 C13 1.567(5)
C12 P1 1.844(4)
C13 O4 1.218(5)
C13 N1 1.349(5)
C14 C19 1.378(6)
C14 C15 1.388(6)
C14 N1 1.403(5)
C15 C16 1.390(7)
C15 H15 0.9300
C16 C17 1.365(8)
C16 H16 0.9300
C17 C18 1.384(7)
C17 H17 0.9300
C18 C19 1.375(6)
C18 H18 0.9300
C20 H20 0.9300
C21 O5 1.207(5)
C21 N2 1.335(5)
C21 O6 1.340(5)
C22 O6 1.469(5)
C22 C23 1.496(8)
C22 C25 1.505(8)
C22 C24 1.516(8)
C23 H23A 0.9600
C23 H23B 0.9600
C23 H23C 0.9600
C24 H24A 0.9600
C24 H24B 0.9600
C24 H24C 0.9600
C25 H25A 0.9600
C25 H25B 0.9600
C25 H25C 0.9600
N1 H1N 0.78(5)
N2 H2N 0.80(5)
O1 P1 1.449(3)
O2 P1 1.570(3)
O3 P1 1.575(3)

loop_
_geom_hbond_atom_site_label_D
_geom_hbond_atom_site_label_H
_geom_hbond_atom_site_label_A
_geom_hbond_distance_DH
_geom_hbond_distance_HA
_geom_hbond_distance_DA
_geom_hbond_angle_DHA
_geom_hbond_site_symmetry_A
N1 H1N O4 0.78(5) 2.19(5) 2.879(5) 148(4) 4_557

loop_
_geom_torsion_atom_site_label_1
_geom_torsion_atom_site_label_2
_geom_torsion_atom_site_label_3
_geom_torsion_atom_site_label_4
_geom_torsion
C5 C1 C2 C3 1.0(8)
O2 C1 C2 C3 -176.3(5)
C1 C2 C3 C20 -0.1(10)
C2 C1 C5 C4 -0.4(8)
O2 C1 C5 C4 176.6(5)
C20 C4 C5 C1 -1.0(9)
C11 C6 C7 C8 -2.3(8)
O3 C6 C7 C8 175.9(5)
C6 C7 C8 C9 2.8(10)
C7 C8 C9 C10 -1.6(13)
C8 C9 C10 C11 -0.2(13)
C7 C6 C11 C10 0.5(8)
O3 C6 C11 C10 -177.5(5)
C9 C10 C11 C6 0.8(10)
N2 C12 C13 O4 44.5(5)
C19 C12 C13 O4 171.5(4)
P1 C12 C13 O4 -76.7(4)
N2 C12 C13 N1 -135.9(3)
C19 C12 C13 N1 -8.9(4)
P1 C12 C13 N1 103.0(3)
C19 C14 C15 C16 0.4(6)
N1 C14 C15 C16 -179.1(4)
C14 C15 C16 C17 0.2(7)
C15 C16 C17 C18 -0.6(8)
C16 C17 C18 C19 0.3(7)
C17 C18 C19 C14 0.3(6)
C17 C18 C19 C12 -175.9(4)
C15 C14 C19 C18 -0.7(6)
N1 C14 C19 C18 178.9(4)
C15 C14 C19 C12 176.3(3)
N1 C14 C19 C12 -4.1(4)
N2 C12 C19 C18 -52.2(6)
C13 C12 C19 C18 -175.7(4)
P1 C12 C19 C18 69.5(5)
N2 C12 C19 C14 131.2(4)
C13 C12 C19 C14 7.7(4)
P1 C12 C19 C14 -107.1(3)
C2 C3 C20 C4 -1.2(10)
C5 C4 C20 C3 1.8(9)
O4 C13 N1 C14 -173.3(4)
C12 C13 N1 C14 7.1(4)
C19 C14 N1 C13 -2.1(5)
C15 C14 N1 C13 177.4(4)
O5 C21 N2 C12 -10.6(7)
O6 C21 N2 C12 170.4(4)
C19 C12 N2 C21 -55.4(5)
C13 C12 N2 C21 62.8(5)
P1 C12 N2 C21 -175.5(3)
C5 C1 O2 P1 18.2(6)
C2 C1 O2 P1 -164.6(4)
C11 C6 O3 P1 -32.4(6)
C7 C6 O3 P1 149.4(4)
O5 C21 O6 C22 -5.6(7)
N2 C21 O6 C22 173.3(4)
C23 C22 O6 C21 -177.8(6)
C25 C22 O6 C21 61.6(6)
C24 C22 O6 C21 -61.8(6)
C1 O2 P1 O1 56.7(4)
C1 O2 P1 O3 -71.7(4)
C1 O2 P1 C12 -179.2(3)
C6 O3 P1 O1 38.4(4)
C6 O3 P1 O2 166.2(3)
C6 O3 P1 C12 -87.1(4)
N2 C12 P1 O1 58.2(3)
C19 C12 P1 O1 -69.0(3)
C13 C12 P1 O1 -178.6(2)
N2 C12 P1 O2 -68.0(3)
C19 C12 P1 O2 164.8(3)
C13 C12 P1 O2 55.2(3)
N2 C12 P1 O3 -173.8(3)
C19 C12 P1 O3 59.0(3)
C13 C12 P1 O3 -50.6(3)
